data_2108966
loop_
_publ_author_name
'Langer, Dominik'
'Wicher, Barbara'
'Tykarska, Ewa'

_publ_section_title
;
 Single-crystal-to-single-crystal phase transition of 18\b-glycyrrhetinic
 acid isopropyl ester
;
_journal_issue 3
_journal_name_full 'Acta Crystallographica Section B'
_journal_page_first
;
;
_journal_paper_doi 10.1107/S2052520622002517
_journal_volume 78
_journal_year 2022
_chemical_absolute_configuration syn
_chemical_formula_moiety 'C36 H57 N O5'
_chemical_formula_sum 'C36 H57 N O5'
_chemical_formula_weight 583.82
_chemical_melting_point 478.5(5)
_space_group_crystal_system orthorhombic
_space_group_IT_number 19
_space_group_name_Hall 'P 2ac 2ab'
_space_group_name_H-M_alt 'P 21 21 21'
_atom_sites_solution_hydrogens geom
_audit_creation_date 2021-10-29
_audit_creation_method
;
Olex2 1.5
(compiled 2021.10.07 svn.r9718050b for OlexSys, GUI svn.r6410)
;
_cell_angle_alpha 90
_cell_angle_beta 90
_cell_angle_gamma 90
_cell_formula_units_Z 4
_cell_length_a 12.9136(2)
_cell_length_b 13.7752(3)
_cell_length_c 18.7441(4)
_cell_measurement_reflns_used 20546
_cell_measurement_temperature 298.15
_cell_measurement_theta_max 76.243
_cell_measurement_theta_min 3.929
_cell_volume 3334.34(11)
_computing_cell_refinement 'CrysAlisPro 1.171.41.93a (Rigaku OD, 2020)'
_computing_data_collection 'CrysAlisPro 1.171.41.93a (Rigaku OD, 2020)'
_computing_data_reduction 'CrysAlisPro 1.171.41.93a (Rigaku OD, 2020)'
_computing_molecular_graphics 'Olex2 1.5 (Dolomanov et al., 2009)'
_computing_publication_material 'Olex2 1.5 (Dolomanov et al., 2009)'
_computing_structure_refinement 'SHELXL 2018/3 (Sheldrick, 2015)'
_computing_structure_solution 'SHELXT 2018/2 (Sheldrick, 2018)'
_diffrn_ambient_temperature 298.15
_diffrn_detector_area_resol_mean 10.3991
_diffrn_measured_fraction_theta_full 0.998
_diffrn_measured_fraction_theta_max 0.998
_diffrn_measurement_device_type 'SuperNova, Dual, Cu at home/near, Atlas'
_diffrn_measurement_method '\w scans'
_diffrn_radiation_type CuK\a
_diffrn_radiation_wavelength 1.54178
_diffrn_reflns_av_R_equivalents 0.0451
_diffrn_reflns_av_unetI/netI 0.0182
_diffrn_reflns_Laue_measured_fraction_full 0.998
_diffrn_reflns_Laue_measured_fraction_max 0.998
_diffrn_reflns_limit_h_max 15
_diffrn_reflns_limit_h_min -15
_diffrn_reflns_limit_k_max 16
_diffrn_reflns_limit_k_min -16
_diffrn_reflns_limit_l_max 22
_diffrn_reflns_limit_l_min -22
_diffrn_reflns_number 64824
_diffrn_reflns_point_group_measured_fraction_full 0.999
_diffrn_reflns_point_group_measured_fraction_max 0.999
_diffrn_reflns_theta_full 67.679
_diffrn_reflns_theta_max 68.245
_diffrn_reflns_theta_min 6.426
_diffrn_source 'micro-focus sealed X-ray tube'
_exptl_absorpt_coefficient_mu 0.596
_exptl_absorpt_correction_T_max 1.00
_exptl_absorpt_correction_T_min 0.78
_exptl_absorpt_correction_type multi-scan
_exptl_absorpt_process_details
;
CrysAlisPro 1.171.41.93a (Rigaku Oxford Diffraction, 2020)
Empirical absorption correction using spherical harmonics,
implemented in SCALE3 ABSPACK scaling algorithm.
;
_exptl_crystal_colour colorless
_exptl_crystal_density_diffrn 1.163
_exptl_crystal_description plate
_exptl_crystal_F_000 1280
_exptl_crystal_size_max 0.4
_exptl_crystal_size_mid 0.15
_exptl_crystal_size_min 0.05
_refine_diff_density_max 0.104
_refine_diff_density_min -0.162
_refine_diff_density_rms 0.038
_refine_ls_abs_structure_details
;
 Flack x determined using 2381 quotients [(I+)-(I-)]/[(I+)+(I-)]
 (Parsons, Flack and Wagner, Acta Cryst. B69 (2013) 249-259).
;
_refine_ls_abs_structure_Flack -0.15(7)
_refine_ls_extinction_method none
_refine_ls_goodness_of_fit_ref 1.036
_refine_ls_hydrogen_treatment constr
_refine_ls_matrix_type full
_refine_ls_number_parameters 387
_refine_ls_number_reflns 6099
_refine_ls_number_restraints 0
_refine_ls_restrained_S_all 1.036
_refine_ls_R_factor_all 0.0411
_refine_ls_R_factor_gt 0.0374
_refine_ls_shift/su_max 0.001
_refine_ls_shift/su_mean 0.000
_refine_ls_structure_factor_coef Fsqd
_refine_ls_weighting_details 'w=1/[\s^2^(Fo^2^)+(0.0586P)^2^+0.3153P] where P=(Fo^2^+2Fc^2^)/3'
_refine_ls_weighting_scheme calc
_refine_ls_wR_factor_gt 0.0961
_refine_ls_wR_factor_ref 0.1004
_reflns_Friedel_coverage 0.783
_reflns_Friedel_fraction_full 1.000
_reflns_Friedel_fraction_max 1.000
_reflns_number_gt 5635
_reflns_number_total 6099
_reflns_threshold_expression 'I > 2\s(I)'
_cod_data_source_file rm5058sup1.cif
_cod_data_source_block 2-morpholinoethyl-GE
_cod_depositor_comments
;
The following automatic conversions were performed:

data item '_chemical_melting_point' value '478-479' was changed to
'478.5(5)' -- the average value was taken and precision was
estimated.

Automatic conversion script
Id: cif_fix_values 7556 2019-12-06 15:28:31Z antanas 
;
_cod_original_cell_volume 3334.32(10)
_cod_database_code 2108966
_shelx_shelxl_version_number 2018/3
_shelx_space_group_comment
;
The symmetry employed for this shelxl refinement is uniquely defined
by the following loop, which should always be used as a source of
symmetry information in preference to the above space-group names.
They are only intended as comments.
;
_shelx_estimated_absorpt_t_max 0.971
_shelx_estimated_absorpt_t_min 0.797
_olex2_refinement_description
;
1. Fixed Uiso
 At 1.2 times of:
  All C(H) groups, All C(H,H) groups
 At 1.5 times of:
  All C(H,H,H) groups, All O(H) groups
2.a Ternary CH refined with riding coordinates:
 C3(H3A), C5(H5), C9(H9), C18(H18)
2.b Secondary CH2 refined with riding coordinates:
 C1(H1A,H1B), C2(H2A,H2B), C6(H6A,H6B), C7(H7A,H7B), C15(H15A,H15B), C16(H16A,
 H16B), C19(H19A,H19B), C21(H21A,H21B), C22(H22A,H22B), C31(H31A,H31B),
 C32(H32A,H32B), C33(H33A,H33B), C34(H34A,H34B), C35(H35A,H35B), C36(H36A,H36B)
2.c Aromatic/amide H refined with riding coordinates:
 C12(H12)
2.d Idealised Me refined as rotating group:
 C24(H24A,H24B,H24C), C23(H23A,H23B,H23C), C25(H25A,H25B,H25C), C26(H26A,H26B,
 H26C), C27(H27A,H27B,H27C), C28(H28A,H28B,H28C), C29(H29A,H29B,H29C)
2.e Idealised tetrahedral OH refined as rotating group:
 O3(H3)
;
_olex2_submission_special_instructions 'No special instructions were received'

loop_
_space_group_symop_operation_xyz
'x, y, z'
'-x+1/2, -y, z+1/2'
'x+1/2, -y+1/2, -z'
'-x, y+1/2, -z+1/2'

loop_
_atom_site_label
_atom_site_type_symbol
_atom_site_fract_x
_atom_site_fract_y
_atom_site_fract_z
_atom_site_U_iso_or_equiv
_atom_site_adp_type
_atom_site_occupancy
_atom_site_site_symmetry_order
_atom_site_calc_flag
_atom_site_refinement_flags_posn
_atom_site_refinement_flags_adp
_atom_site_refinement_flags_occupancy
_atom_site_disorder_assembly
_atom_site_disorder_group
O1 O 0.7062(3) 0.8231(2) 0.59577(15) 0.1175(10) Uani 1 1 d . . . . .
O3 O 0.65538(14) -0.16260(16) 0.82993(12) 0.0767(6) Uani 1 1 d . . . . .
H3 H 0.594289 -0.178572 0.832028 0.115 Uiso 1 1 calc R U . . .
O11 O 0.54649(12) 0.26207(13) 0.67561(11) 0.0661(5) Uani 1 1 d . . . . .
O30 O 0.56759(12) 0.51704(12) 0.41328(11) 0.0620(4) Uani 1 1 d . . . . .
O31 O 0.67744(17) 0.62505(13) 0.36652(11) 0.0734(5) Uani 1 1 d . . . . .
N1 N 0.59458(18) 0.67050(17) 0.52685(12) 0.0643(5) Uani 1 1 d . . . . .
C1 C 0.59157(15) 0.06282(16) 0.72346(12) 0.0478(5) Uani 1 1 d . . . . .
H1A H 0.533638 0.107420 0.726690 0.057 Uiso 1 1 calc R U . . .
H1B H 0.589673 0.032984 0.676605 0.057 Uiso 1 1 calc R U . . .
C2 C 0.57905(17) -0.01595(18) 0.78003(13) 0.0535(5) Uani 1 1 d . . . . .
H2A H 0.575484 0.014021 0.826799 0.064 Uiso 1 1 calc R U . . .
H2B H 0.514580 -0.050381 0.771969 0.064 Uiso 1 1 calc R U . . .
C3 C 0.66748(17) -0.08698(17) 0.77847(13) 0.0516(5) Uani 1 1 d . . . . .
H3A H 0.667977 -0.117343 0.731191 0.062 Uiso 1 1 calc R U . . .
C4 C 0.77382(17) -0.03905(18) 0.78962(12) 0.0520(5) Uani 1 1 d . . . . .
C5 C 0.78324(15) 0.04489(15) 0.73409(11) 0.0424(4) Uani 1 1 d . . . . .
H5 H 0.780454 0.012259 0.687676 0.051 Uiso 1 1 calc R U . . .
C6 C 0.88865(16) 0.09568(19) 0.73474(14) 0.0551(6) Uani 1 1 d . . . . .
H6A H 0.891987 0.140364 0.774672 0.066 Uiso 1 1 calc R U . . .
H6B H 0.943136 0.047865 0.740603 0.066 Uiso 1 1 calc R U . . .
C7 C 0.90501(15) 0.15092(18) 0.66539(13) 0.0524(5) Uani 1 1 d . . . . .
H7A H 0.907496 0.104756 0.626354 0.063 Uiso 1 1 calc R U . . .
H7B H 0.971556 0.183477 0.667396 0.063 Uiso 1 1 calc R U . . .
C8 C 0.82074(14) 0.22662(15) 0.64940(10) 0.0392(4) Uani 1 1 d . . . . .
C9 C 0.71135(13) 0.18155(14) 0.66164(10) 0.0361(4) Uani 1 1 d . . . . .
H9 H 0.703412 0.134508 0.622796 0.043 Uiso 1 1 calc R U . . .
C10 C 0.69357(14) 0.12058(15) 0.73126(10) 0.0401(4) Uani 1 1 d . . . . .
C11 C 0.63064(15) 0.25939(15) 0.64578(12) 0.0445(5) Uani 1 1 d . . . . .
C12 C 0.65543(15) 0.33144(16) 0.59114(12) 0.0466(5) Uani 1 1 d . . . . .
H12 H 0.604905 0.377239 0.580314 0.056 Uiso 1 1 calc R U . . .
C13 C 0.74495(14) 0.33679(14) 0.55544(10) 0.0385(4) Uani 1 1 d . . . . .
C14 C 0.82834(14) 0.26033(14) 0.56862(10) 0.0391(4) Uani 1 1 d . . . . .
C15 C 0.93900(16) 0.29807(17) 0.55156(13) 0.0512(5) Uani 1 1 d . . . . .
H15A H 0.965704 0.331375 0.593284 0.061 Uiso 1 1 calc R U . . .
H15B H 0.983591 0.242772 0.542474 0.061 Uiso 1 1 calc R U . . .
C16 C 0.94506(16) 0.36686(18) 0.48779(13) 0.0527(5) Uani 1 1 d . . . . .
H16A H 0.927957 0.331343 0.444686 0.063 Uiso 1 1 calc R U . . .
H16B H 1.015505 0.390442 0.483064 0.063 Uiso 1 1 calc R U . . .
C17 C 0.87162(16) 0.45368(16) 0.49510(12) 0.0483(5) Uani 1 1 d . . . . .
C18 C 0.75897(15) 0.41470(15) 0.49886(11) 0.0419(4) Uani 1 1 d . . . . .
H18 H 0.714941 0.469484 0.512734 0.050 Uiso 1 1 calc R U . . .
C19 C 0.71886(16) 0.37844(16) 0.42613(11) 0.0453(5) Uani 1 1 d . . . . .
H19A H 0.758778 0.322070 0.411781 0.054 Uiso 1 1 calc R U . . .
H19B H 0.647239 0.358370 0.431200 0.054 Uiso 1 1 calc R U . . .
C20 C 0.72606(17) 0.45589(17) 0.36755(12) 0.0491(5) Uani 1 1 d . . . . .
C21 C 0.83911(19) 0.4884(2) 0.36162(14) 0.0600(6) Uani 1 1 d . . . . .
H21A H 0.880701 0.434324 0.344933 0.072 Uiso 1 1 calc R U . . .
H21B H 0.844124 0.539922 0.326524 0.072 Uiso 1 1 calc R U . . .
C22 C 0.88237(19) 0.52428(18) 0.43201(14) 0.0592(6) Uani 1 1 d . . . . .
H22A H 0.847703 0.584454 0.444333 0.071 Uiso 1 1 calc R U . . .
H22B H 0.955238 0.538911 0.425505 0.071 Uiso 1 1 calc R U . . .
C24 C 0.7874(2) -0.0069(2) 0.86750(13) 0.0747(9) Uani 1 1 d . . . . .
H24A H 0.727201 0.028516 0.882545 0.112 Uiso 1 1 calc R U . . .
H24B H 0.847372 0.033969 0.871382 0.112 Uiso 1 1 calc R U . . .
H24C H 0.796125 -0.063002 0.897262 0.112 Uiso 1 1 calc R U . . .
C23 C 0.8562(2) -0.1163(2) 0.7728(2) 0.0793(9) Uani 1 1 d . . . . .
H23A H 0.923397 -0.092004 0.785311 0.119 Uiso 1 1 calc R U . . .
H23B H 0.854562 -0.131166 0.722719 0.119 Uiso 1 1 calc R U . . .
H23C H 0.841941 -0.174087 0.799689 0.119 Uiso 1 1 calc R U . . .
C25 C 0.6853(2) 0.18551(19) 0.79811(12) 0.0573(6) Uani 1 1 d . . . . .
H25A H 0.647095 0.243213 0.786617 0.086 Uiso 1 1 calc R U . . .
H25B H 0.753471 0.202965 0.813986 0.086 Uiso 1 1 calc R U . . .
H25C H 0.650153 0.150732 0.835312 0.086 Uiso 1 1 calc R U . . .
C26 C 0.83772(19) 0.31309(18) 0.70015(12) 0.0529(5) Uani 1 1 d . . . . .
H26A H 0.845566 0.289683 0.748089 0.079 Uiso 1 1 calc R U . . .
H26B H 0.779116 0.355851 0.697745 0.079 Uiso 1 1 calc R U . . .
H26C H 0.899045 0.347646 0.686259 0.079 Uiso 1 1 calc R U . . .
C27 C 0.8064(2) 0.17643(16) 0.51518(11) 0.0521(5) Uani 1 1 d . . . . .
H27A H 0.733685 0.161792 0.515267 0.078 Uiso 1 1 calc R U . . .
H27B H 0.844712 0.119837 0.529173 0.078 Uiso 1 1 calc R U . . .
H27C H 0.827144 0.195867 0.468128 0.078 Uiso 1 1 calc R U . . .
C28 C 0.8962(2) 0.51063(19) 0.56308(15) 0.0654(7) Uani 1 1 d . . . . .
H28A H 0.881997 0.470873 0.603991 0.098 Uiso 1 1 calc R U . . .
H28B H 0.854010 0.567968 0.564857 0.098 Uiso 1 1 calc R U . . .
H28C H 0.967955 0.528786 0.563045 0.098 Uiso 1 1 calc R U . . .
C29 C 0.6914(2) 0.4131(2) 0.29565(13) 0.0634(6) Uani 1 1 d . . . . .
H29A H 0.621299 0.390575 0.299437 0.095 Uiso 1 1 calc R U . . .
H29B H 0.735756 0.359756 0.283192 0.095 Uiso 1 1 calc R U . . .
H29C H 0.695652 0.462185 0.259421 0.095 Uiso 1 1 calc R U . . .
C30 C 0.65707(18) 0.54289(18) 0.38234(12) 0.0519(5) Uani 1 1 d . . . . .
C31 C 0.4942(2) 0.5932(2) 0.4296(2) 0.0784(9) Uani 1 1 d . . . . .
H31A H 0.424716 0.571298 0.418487 0.094 Uiso 1 1 calc R U . . .
H31B H 0.508991 0.649759 0.400514 0.094 Uiso 1 1 calc R U . . .
C32 C 0.5003(2) 0.6204(2) 0.5070(2) 0.0842(9) Uani 1 1 d . . . . .
H32A H 0.441635 0.661488 0.518575 0.101 Uiso 1 1 calc R U . . .
H32B H 0.494448 0.561802 0.535496 0.101 Uiso 1 1 calc R U . . .
C33 C 0.6052(4) 0.6770(3) 0.60412(18) 0.1010(13) Uani 1 1 d . . . . .
H33A H 0.606160 0.612222 0.624346 0.121 Uiso 1 1 calc R U . . .
H33B H 0.546068 0.711282 0.623743 0.121 Uiso 1 1 calc R U . . .
C34 C 0.7019(5) 0.7288(3) 0.6241(2) 0.1235(18) Uani 1 1 d . . . . .
H34A H 0.706528 0.732339 0.675636 0.148 Uiso 1 1 calc R U . . .
H34B H 0.760924 0.692014 0.606974 0.148 Uiso 1 1 calc R U . . .
C35 C 0.6959(4) 0.8180(3) 0.5211(2) 0.1120(14) Uani 1 1 d . . . . .
H35A H 0.754869 0.783387 0.501587 0.134 Uiso 1 1 calc R U . . .
H35B H 0.696711 0.883257 0.501709 0.134 Uiso 1 1 calc R U . . .
C36 C 0.5989(3) 0.7684(2) 0.49816(18) 0.0813(9) Uani 1 1 d . . . . .
H36A H 0.539449 0.805062 0.514704 0.098 Uiso 1 1 calc R U . . .
H36B H 0.596289 0.765834 0.446476 0.098 Uiso 1 1 calc R U . . .

loop_
_atom_site_aniso_label
_atom_site_aniso_U_11
_atom_site_aniso_U_22
_atom_site_aniso_U_33
_atom_site_aniso_U_23
_atom_site_aniso_U_13
_atom_site_aniso_U_12
O1 0.167(3) 0.0917(18) 0.0939(17) -0.0231(15) -0.0273(18) 0.0009(19)
O3 0.0559(10) 0.0777(12) 0.0966(14) 0.0438(11) -0.0196(10) -0.0231(9)
O11 0.0406(8) 0.0677(11) 0.0898(13) 0.0184(10) 0.0247(8) 0.0168(8)
O30 0.0442(8) 0.0518(9) 0.0901(12) 0.0005(9) 0.0001(8) 0.0005(7)
O31 0.0911(13) 0.0538(10) 0.0753(12) 0.0215(9) 0.0137(10) 0.0014(10)
N1 0.0676(13) 0.0618(12) 0.0635(12) 0.0028(10) 0.0107(10) 0.0083(11)
C1 0.0307(9) 0.0537(12) 0.0590(12) 0.0058(10) -0.0038(8) -0.0053(8)
C2 0.0380(10) 0.0619(14) 0.0606(13) 0.0068(11) -0.0019(9) -0.0125(10)
C3 0.0466(12) 0.0509(12) 0.0573(12) 0.0122(10) -0.0107(9) -0.0129(10)
C4 0.0398(10) 0.0605(13) 0.0557(12) 0.0163(10) -0.0100(9) -0.0098(10)
C5 0.0337(9) 0.0498(11) 0.0438(10) 0.0047(9) -0.0048(8) -0.0036(8)
C6 0.0331(10) 0.0676(14) 0.0648(14) 0.0210(12) -0.0085(9) -0.0057(10)
C7 0.0287(9) 0.0633(14) 0.0652(13) 0.0192(11) 0.0005(9) 0.0017(9)
C8 0.0296(9) 0.0453(10) 0.0426(9) 0.0008(8) -0.0005(7) -0.0002(8)
C9 0.0287(8) 0.0403(10) 0.0392(9) -0.0043(7) -0.0003(7) 0.0012(7)
C10 0.0334(9) 0.0458(10) 0.0411(9) -0.0017(8) 0.0005(7) -0.0051(8)
C11 0.0328(9) 0.0468(11) 0.0540(11) -0.0021(9) 0.0053(8) 0.0037(8)
C12 0.0344(9) 0.0450(11) 0.0602(12) 0.0051(9) 0.0040(9) 0.0098(8)
C13 0.0350(9) 0.0369(9) 0.0437(10) -0.0035(8) -0.0007(8) 0.0007(8)
C14 0.0319(9) 0.0421(10) 0.0435(9) -0.0005(8) 0.0040(7) 0.0033(8)
C15 0.0329(10) 0.0583(13) 0.0623(13) 0.0111(11) 0.0076(9) 0.0061(9)
C16 0.0338(10) 0.0616(13) 0.0628(13) 0.0113(11) 0.0083(9) -0.0003(9)
C17 0.0388(10) 0.0474(11) 0.0586(12) 0.0034(10) -0.0010(9) -0.0051(9)
C18 0.0357(10) 0.0398(9) 0.0503(11) 0.0012(9) 0.0003(8) 0.0018(8)
C19 0.0388(10) 0.0466(11) 0.0506(11) 0.0046(9) -0.0005(8) -0.0030(9)
C20 0.0461(11) 0.0532(12) 0.0478(11) 0.0078(9) 0.0023(9) -0.0045(10)
C21 0.0495(13) 0.0697(15) 0.0609(13) 0.0169(12) 0.0086(11) -0.0069(11)
C22 0.0465(12) 0.0580(14) 0.0730(15) 0.0140(12) -0.0030(11) -0.0114(11)
C24 0.0685(16) 0.099(2) 0.0568(14) 0.0258(14) -0.0232(12) -0.0355(16)
C23 0.0505(14) 0.0716(17) 0.116(2) 0.0403(18) -0.0020(14) 0.0069(13)
C25 0.0659(14) 0.0602(14) 0.0459(11) -0.0082(10) 0.0104(10) -0.0112(12)
C26 0.0547(13) 0.0567(13) 0.0473(11) -0.0027(10) -0.0053(9) -0.0160(10)
C27 0.0648(14) 0.0458(11) 0.0457(11) -0.0039(9) 0.0087(10) 0.0090(11)
C28 0.0654(15) 0.0565(14) 0.0743(16) -0.0027(12) -0.0124(13) -0.0099(12)
C29 0.0679(15) 0.0712(16) 0.0511(13) 0.0032(11) 0.0016(11) -0.0057(14)
C30 0.0551(13) 0.0530(13) 0.0475(11) 0.0117(10) -0.0050(10) -0.0016(10)
C31 0.0465(13) 0.0687(17) 0.120(3) -0.0089(17) -0.0085(15) 0.0079(12)
C32 0.0622(16) 0.0739(18) 0.116(3) -0.0073(18) 0.0289(17) 0.0039(14)
C33 0.164(4) 0.075(2) 0.0640(18) 0.0049(16) 0.021(2) 0.018(2)
C34 0.189(5) 0.091(3) 0.090(3) -0.025(2) -0.049(3) 0.035(3)
C35 0.148(4) 0.099(3) 0.089(2) -0.009(2) 0.003(2) -0.047(3)
C36 0.103(2) 0.0662(17) 0.0749(18) 0.0050(15) -0.0036(17) -0.0001(17)

loop_
_atom_type_symbol
_atom_type_description
_atom_type_scat_dispersion_real
_atom_type_scat_dispersion_imag
_atom_type_scat_source
C C 0.0181 0.0091 'International Tables Vol C Tables 4.2.6.8 and 6.1.1.4'
H H 0.0000 0.0000 'International Tables Vol C Tables 4.2.6.8 and 6.1.1.4'
N N 0.0311 0.0180 'International Tables Vol C Tables 4.2.6.8 and 6.1.1.4'
O O 0.0492 0.0322 'International Tables Vol C Tables 4.2.6.8 and 6.1.1.4'

loop_
_geom_angle_atom_site_label_1
_geom_angle_atom_site_label_2
_geom_angle_atom_site_label_3
_geom_angle
_geom_angle_site_symmetry_1
_geom_angle_site_symmetry_3
_geom_angle_publ_flag
C34 O1 C35 109.0(3) . . ?
C3 O3 H3 109.5 . . ?
C30 O30 C31 117.6(2) . . ?
C32 N1 C33 111.3(3) . . ?
C32 N1 C36 112.3(3) . . ?
C36 N1 C33 107.9(3) . . ?
H1A C1 H1B 107.8 . . ?
C2 C1 H1A 109.0 . . ?
C2 C1 H1B 109.0 . . ?
C2 C1 C10 113.00(17) . . ?
C10 C1 H1A 109.0 . . ?
C10 C1 H1B 109.0 . . ?
C1 C2 H2A 109.3 . . ?
C1 C2 H2B 109.3 . . ?
H2A C2 H2B 108.0 . . ?
C3 C2 C1 111.63(19) . . ?
C3 C2 H2A 109.3 . . ?
C3 C2 H2B 109.3 . . ?
O3 C3 C2 112.2(2) . . ?
O3 C3 H3A 107.5 . . ?
O3 C3 C4 108.61(17) . . ?
C2 C3 H3A 107.5 . . ?
C2 C3 C4 113.33(19) . . ?
C4 C3 H3A 107.5 . . ?
C3 C4 C5 107.28(16) . . ?
C24 C4 C3 110.8(2) . . ?
C24 C4 C5 114.3(2) . . ?
C24 C4 C23 108.4(2) . . ?
C23 C4 C3 107.0(2) . . ?
C23 C4 C5 108.8(2) . . ?
C4 C5 H5 104.4 . . ?
C6 C5 C4 113.75(17) . . ?
C6 C5 H5 104.4 . . ?
C6 C5 C10 110.80(17) . . ?
C10 C5 C4 117.41(17) . . ?
C10 C5 H5 104.4 . . ?
C5 C6 H6A 109.6 . . ?
C5 C6 H6B 109.6 . . ?
H6A C6 H6B 108.1 . . ?
C7 C6 C5 110.21(17) . . ?
C7 C6 H6A 109.6 . . ?
C7 C6 H6B 109.6 . . ?
C6 C7 H7A 108.7 . . ?
C6 C7 H7B 108.7 . . ?
C6 C7 C8 114.07(18) . . ?
H7A C7 H7B 107.6 . . ?
C8 C7 H7A 108.7 . . ?
C8 C7 H7B 108.7 . . ?
C7 C8 C9 110.03(16) . . ?
C7 C8 C14 109.93(16) . . ?
C7 C8 C26 107.67(17) . . ?
C9 C8 C14 108.22(14) . . ?
C26 C8 C9 110.24(16) . . ?
C26 C8 C14 110.75(17) . . ?
C8 C9 H9 104.4 . . ?
C8 C9 C10 117.89(15) . . ?
C10 C9 H9 104.4 . . ?
C11 C9 C8 108.09(15) . . ?
C11 C9 H9 104.4 . . ?
C11 C9 C10 116.02(15) . . ?
C1 C10 C5 106.97(16) . . ?
C1 C10 C9 108.76(15) . . ?
C5 C10 C9 106.12(15) . . ?
C25 C10 C1 108.43(17) . . ?
C25 C10 C5 114.29(18) . . ?
C25 C10 C9 112.04(16) . . ?
O11 C11 C9 122.66(19) . . ?
O11 C11 C12 119.65(19) . . ?
C12 C11 C9 117.68(16) . . ?
C11 C12 H12 117.4 . . ?
C13 C12 C11 125.25(18) . . ?
C13 C12 H12 117.4 . . ?
C12 C13 C14 119.39(18) . . ?
C12 C13 C18 119.40(18) . . ?
C18 C13 C14 121.07(16) . . ?
C13 C14 C8 108.22(15) . . ?
C13 C14 C15 112.62(16) . . ?
C13 C14 C27 106.25(16) . . ?
C15 C14 C8 110.56(15) . . ?
C15 C14 C27 106.49(17) . . ?
C27 C14 C8 112.69(16) . . ?
C14 C15 H15A 108.6 . . ?
C14 C15 H15B 108.6 . . ?
H15A C15 H15B 107.6 . . ?
C16 C15 C14 114.57(17) . . ?
C16 C15 H15A 108.6 . . ?
C16 C15 H15B 108.6 . . ?
C15 C16 H16A 109.1 . . ?
C15 C16 H16B 109.1 . . ?
C15 C16 C17 112.48(18) . . ?
H16A C16 H16B 107.8 . . ?
C17 C16 H16A 109.1 . . ?
C17 C16 H16B 109.1 . . ?
C16 C17 C18 108.31(17) . . ?
C16 C17 C22 111.65(19) . . ?
C22 C17 C18 109.78(17) . . ?
C28 C17 C16 110.3(2) . . ?
C28 C17 C18 109.51(19) . . ?
C28 C17 C22 107.31(19) . . ?
C13 C18 C17 112.80(16) . . ?
C13 C18 H18 106.8 . . ?
C13 C18 C19 110.38(16) . . ?
C17 C18 H18 106.8 . . ?
C19 C18 C17 112.76(17) . . ?
C19 C18 H18 106.8 . . ?
C18 C19 H19A 109.0 . . ?
C18 C19 H19B 109.0 . . ?
H19A C19 H19B 107.8 . . ?
C20 C19 C18 112.78(17) . . ?
C20 C19 H19A 109.0 . . ?
C20 C19 H19B 109.0 . . ?
C19 C20 C29 110.07(19) . . ?
C21 C20 C19 108.25(18) . . ?
C21 C20 C29 109.0(2) . . ?
C30 C20 C19 112.50(18) . . ?
C30 C20 C21 110.0(2) . . ?
C30 C20 C29 107.0(2) . . ?
C20 C21 H21A 109.1 . . ?
C20 C21 H21B 109.1 . . ?
H21A C21 H21B 107.8 . . ?
C22 C21 C20 112.6(2) . . ?
C22 C21 H21A 109.1 . . ?
C22 C21 H21B 109.1 . . ?
C17 C22 H22A 108.4 . . ?
C17 C22 H22B 108.4 . . ?
C21 C22 C17 115.5(2) . . ?
C21 C22 H22A 108.4 . . ?
C21 C22 H22B 108.4 . . ?
H22A C22 H22B 107.5 . . ?
C4 C24 H24A 109.5 . . ?
C4 C24 H24B 109.5 . . ?
C4 C24 H24C 109.5 . . ?
H24A C24 H24B 109.5 . . ?
H24A C24 H24C 109.5 . . ?
H24B C24 H24C 109.5 . . ?
C4 C23 H23A 109.5 . . ?
C4 C23 H23B 109.5 . . ?
C4 C23 H23C 109.5 . . ?
H23A C23 H23B 109.5 . . ?
H23A C23 H23C 109.5 . . ?
H23B C23 H23C 109.5 . . ?
C10 C25 H25A 109.5 . . ?
C10 C25 H25B 109.5 . . ?
C10 C25 H25C 109.5 . . ?
H25A C25 H25B 109.5 . . ?
H25A C25 H25C 109.5 . . ?
H25B C25 H25C 109.5 . . ?
C8 C26 H26A 109.5 . . ?
C8 C26 H26B 109.5 . . ?
C8 C26 H26C 109.5 . . ?
H26A C26 H26B 109.5 . . ?
H26A C26 H26C 109.5 . . ?
H26B C26 H26C 109.5 . . ?
C14 C27 H27A 109.5 . . ?
C14 C27 H27B 109.5 . . ?
C14 C27 H27C 109.5 . . ?
H27A C27 H27B 109.5 . . ?
H27A C27 H27C 109.5 . . ?
H27B C27 H27C 109.5 . . ?
C17 C28 H28A 109.5 . . ?
C17 C28 H28B 109.5 . . ?
C17 C28 H28C 109.5 . . ?
H28A C28 H28B 109.5 . . ?
H28A C28 H28C 109.5 . . ?
H28B C28 H28C 109.5 . . ?
C20 C29 H29A 109.5 . . ?
C20 C29 H29B 109.5 . . ?
C20 C29 H29C 109.5 . . ?
H29A C29 H29B 109.5 . . ?
H29A C29 H29C 109.5 . . ?
H29B C29 H29C 109.5 . . ?
O30 C30 C20 112.01(19) . . ?
O31 C30 O30 123.1(2) . . ?
O31 C30 C20 124.8(2) . . ?
O30 C31 H31A 109.5 . . ?
O30 C31 H31B 109.5 . . ?
O30 C31 C32 110.6(3) . . ?
H31A C31 H31B 108.1 . . ?
C32 C31 H31A 109.5 . . ?
C32 C31 H31B 109.5 . . ?
N1 C32 C31 114.2(2) . . ?
N1 C32 H32A 108.7 . . ?
N1 C32 H32B 108.7 . . ?
C31 C32 H32A 108.7 . . ?
C31 C32 H32B 108.7 . . ?
H32A C32 H32B 107.6 . . ?
N1 C33 H33A 109.4 . . ?
N1 C33 H33B 109.4 . . ?
N1 C33 C34 111.0(3) . . ?
H33A C33 H33B 108.0 . . ?
C34 C33 H33A 109.4 . . ?
C34 C33 H33B 109.4 . . ?
O1 C34 C33 112.5(4) . . ?
O1 C34 H34A 109.1 . . ?
O1 C34 H34B 109.1 . . ?
C33 C34 H34A 109.1 . . ?
C33 C34 H34B 109.1 . . ?
H34A C34 H34B 107.8 . . ?
O1 C35 H35A 109.0 . . ?
O1 C35 H35B 109.0 . . ?
O1 C35 C36 112.9(3) . . ?
H35A C35 H35B 107.8 . . ?
C36 C35 H35A 109.0 . . ?
C36 C35 H35B 109.0 . . ?
N1 C36 C35 110.5(3) . . ?
N1 C36 H36A 109.5 . . ?
N1 C36 H36B 109.5 . . ?
C35 C36 H36A 109.5 . . ?
C35 C36 H36B 109.5 . . ?
H36A C36 H36B 108.1 . . ?

loop_
_geom_bond_atom_site_label_1
_geom_bond_atom_site_label_2
_geom_bond_distance
_geom_bond_site_symmetry_2
_geom_bond_publ_flag
O1 C34 1.404(5) . ?
O1 C35 1.407(5) . ?
O3 H3 0.8200 . ?
O3 C3 1.428(3) . ?
O11 C11 1.223(3) . ?
O30 C30 1.341(3) . ?
O30 C31 1.447(3) . ?
O31 C30 1.199(3) . ?
N1 C32 1.449(4) . ?
N1 C33 1.458(4) . ?
N1 C36 1.453(4) . ?
C1 H1A 0.9700 . ?
C1 H1B 0.9700 . ?
C1 C2 1.526(3) . ?
C1 C10 1.546(3) . ?
C2 H2A 0.9700 . ?
C2 H2B 0.9700 . ?
C2 C3 1.504(3) . ?
C3 H3A 0.9800 . ?
C3 C4 1.538(3) . ?
C4 C5 1.560(3) . ?
C4 C24 1.536(4) . ?
C4 C23 1.537(4) . ?
C5 H5 0.9800 . ?
C5 C6 1.531(3) . ?
C5 C10 1.559(3) . ?
C6 H6A 0.9700 . ?
C6 H6B 0.9700 . ?
C6 C7 1.521(3) . ?
C7 H7A 0.9700 . ?
C7 H7B 0.9700 . ?
C7 C8 1.537(3) . ?
C8 C9 1.560(2) . ?
C8 C14 1.587(3) . ?
C8 C26 1.540(3) . ?
C9 H9 0.9800 . ?
C9 C10 1.569(3) . ?
C9 C11 1.525(3) . ?
C10 C25 1.543(3) . ?
C11 C12 1.462(3) . ?
C12 H12 0.9300 . ?
C12 C13 1.338(3) . ?
C13 C14 1.527(3) . ?
C13 C18 1.520(3) . ?
C14 C15 1.554(3) . ?
C14 C27 1.556(3) . ?
C15 H15A 0.9700 . ?
C15 H15B 0.9700 . ?
C15 C16 1.527(3) . ?
C16 H16A 0.9700 . ?
C16 H16B 0.9700 . ?
C16 C17 1.532(3) . ?
C17 C18 1.552(3) . ?
C17 C22 1.537(3) . ?
C17 C28 1.530(3) . ?
C18 H18 0.9800 . ?
C18 C19 1.541(3) . ?
C19 H19A 0.9700 . ?
C19 H19B 0.9700 . ?
C19 C20 1.534(3) . ?
C20 C21 1.531(3) . ?
C20 C29 1.538(3) . ?
C20 C30 1.519(3) . ?
C21 H21A 0.9700 . ?
C21 H21B 0.9700 . ?
C21 C22 1.516(4) . ?
C22 H22A 0.9700 . ?
C22 H22B 0.9700 . ?
C24 H24A 0.9600 . ?
C24 H24B 0.9600 . ?
C24 H24C 0.9600 . ?
C23 H23A 0.9600 . ?
C23 H23B 0.9600 . ?
C23 H23C 0.9600 . ?
C25 H25A 0.9600 . ?
C25 H25B 0.9600 . ?
C25 H25C 0.9600 . ?
C26 H26A 0.9600 . ?
C26 H26B 0.9600 . ?
C26 H26C 0.9600 . ?
C27 H27A 0.9600 . ?
C27 H27B 0.9600 . ?
C27 H27C 0.9600 . ?
C28 H28A 0.9600 . ?
C28 H28B 0.9600 . ?
C28 H28C 0.9600 . ?
C29 H29A 0.9600 . ?
C29 H29B 0.9600 . ?
C29 H29C 0.9600 . ?
C31 H31A 0.9700 . ?
C31 H31B 0.9700 . ?
C31 C32 1.500(5) . ?
C32 H32A 0.9700 . ?
C32 H32B 0.9700 . ?
C33 H33A 0.9700 . ?
C33 H33B 0.9700 . ?
C33 C34 1.485(7) . ?
C34 H34A 0.9700 . ?
C34 H34B 0.9700 . ?
C35 H35A 0.9700 . ?
C35 H35B 0.9700 . ?
C35 C36 1.490(5) . ?
C36 H36A 0.9700 . ?
C36 H36B 0.9700 . ?

loop_
_geom_hbond_atom_site_label_D
_geom_hbond_atom_site_label_H
_geom_hbond_atom_site_label_A
_geom_hbond_distance_DH
_geom_hbond_distance_HA
_geom_hbond_distance_DA
_geom_hbond_angle_DHA
_geom_hbond_site_symmetry_A
_geom_hbond_publ_flag
O3 H3 O11 0.82 2.00 2.808(2) 169.0 4_646 yes

loop_
_geom_torsion_atom_site_label_1
_geom_torsion_atom_site_label_2
_geom_torsion_atom_site_label_3
_geom_torsion_atom_site_label_4
_geom_torsion
_geom_torsion_site_symmetry_1
_geom_torsion_site_symmetry_2
_geom_torsion_site_symmetry_3
_geom_torsion_site_symmetry_4
_geom_torsion_publ_flag
O1 C35 C36 N1 -58.2(5) . . . . ?
O3 C3 C4 C5 -178.4(2) . . . . ?
O3 C3 C4 C24 -53.1(3) . . . . ?
O3 C3 C4 C23 64.9(3) . . . . ?
O11 C11 C12 C13 179.2(2) . . . . ?
O30 C31 C32 N1 69.8(3) . . . . ?
N1 C33 C34 O1 58.4(5) . . . . ?
C1 C2 C3 O3 -178.46(19) . . . . ?
C1 C2 C3 C4 58.1(2) . . . . ?
C2 C1 C10 C5 52.6(2) . . . . ?
C2 C1 C10 C9 166.84(18) . . . . ?
C2 C1 C10 C25 -71.1(2) . . . . ?
C2 C3 C4 C5 -53.0(3) . . . . ?
C2 C3 C4 C24 72.4(3) . . . . ?
C2 C3 C4 C23 -169.6(2) . . . . ?
C3 C4 C5 C6 -175.9(2) . . . . ?
C3 C4 C5 C10 52.4(3) . . . . ?
C4 C5 C6 C7 161.1(2) . . . . ?
C4 C5 C10 C1 -52.3(2) . . . . ?
C4 C5 C10 C9 -168.29(16) . . . . ?
C4 C5 C10 C25 67.7(2) . . . . ?
C5 C6 C7 C8 57.4(3) . . . . ?
C6 C5 C10 C1 174.67(17) . . . . ?
C6 C5 C10 C9 58.7(2) . . . . ?
C6 C5 C10 C25 -65.3(2) . . . . ?
C6 C7 C8 C9 -46.5(3) . . . . ?
C6 C7 C8 C14 -165.62(19) . . . . ?
C6 C7 C8 C26 73.6(2) . . . . ?
C7 C8 C9 C10 45.5(2) . . . . ?
C7 C8 C9 C11 179.52(17) . . . . ?
C7 C8 C14 C13 -178.86(16) . . . . ?
C7 C8 C14 C15 -55.1(2) . . . . ?
C7 C8 C14 C27 64.0(2) . . . . ?
C8 C9 C10 C1 -166.04(16) . . . . ?
C8 C9 C10 C5 -51.3(2) . . . . ?
C8 C9 C10 C25 74.1(2) . . . . ?
C8 C9 C11 O11 -149.9(2) . . . . ?
C8 C9 C11 C12 31.8(2) . . . . ?
C8 C14 C15 C16 -157.29(19) . . . . ?
C9 C8 C14 C13 60.9(2) . . . . ?
C9 C8 C14 C15 -175.29(16) . . . . ?
C9 C8 C14 C27 -56.2(2) . . . . ?
C9 C11 C12 C13 -2.5(3) . . . . ?
C10 C1 C2 C3 -57.9(2) . . . . ?
C10 C5 C6 C7 -64.1(2) . . . . ?
C10 C9 C11 O11 -14.9(3) . . . . ?
C10 C9 C11 C12 166.76(18) . . . . ?
C11 C9 C10 C1 63.5(2) . . . . ?
C11 C9 C10 C5 178.25(16) . . . . ?
C11 C9 C10 C25 -56.4(2) . . . . ?
C11 C12 C13 C14 3.0(3) . . . . ?
C11 C12 C13 C18 178.79(19) . . . . ?
C12 C13 C14 C8 -32.2(2) . . . . ?
C12 C13 C14 C15 -154.7(2) . . . . ?
C12 C13 C14 C27 89.0(2) . . . . ?
C12 C13 C18 C17 145.4(2) . . . . ?
C12 C13 C18 C19 -87.4(2) . . . . ?
C13 C14 C15 C16 -36.1(3) . . . . ?
C13 C18 C19 C20 177.17(16) . . . . ?
C14 C8 C9 C10 165.62(15) . . . . ?
C14 C8 C9 C11 -60.35(19) . . . . ?
C14 C13 C18 C17 -38.8(2) . . . . ?
C14 C13 C18 C19 88.3(2) . . . . ?
C14 C15 C16 C17 54.7(3) . . . . ?
C15 C16 C17 C18 -61.5(2) . . . . ?
C15 C16 C17 C22 177.49(19) . . . . ?
C15 C16 C17 C28 58.3(3) . . . . ?
C16 C17 C18 C13 52.2(2) . . . . ?
C16 C17 C18 C19 -73.7(2) . . . . ?
C16 C17 C22 C21 71.7(3) . . . . ?
C17 C18 C19 C20 -55.7(2) . . . . ?
C18 C13 C14 C8 152.04(17) . . . . ?
C18 C13 C14 C15 29.5(3) . . . . ?
C18 C13 C14 C27 -86.7(2) . . . . ?
C18 C17 C22 C21 -48.4(3) . . . . ?
C18 C19 C20 C21 57.4(2) . . . . ?
C18 C19 C20 C29 176.42(19) . . . . ?
C18 C19 C20 C30 -64.4(2) . . . . ?
C19 C20 C21 C22 -55.7(3) . . . . ?
C19 C20 C30 O30 -36.3(3) . . . . ?
C19 C20 C30 O31 145.9(2) . . . . ?
C20 C21 C22 C17 53.8(3) . . . . ?
C21 C20 C30 O30 -157.1(2) . . . . ?
C21 C20 C30 O31 25.2(3) . . . . ?
C22 C17 C18 C13 174.32(18) . . . . ?
C22 C17 C18 C19 48.4(2) . . . . ?
C24 C4 C5 C6 60.8(3) . . . . ?
C24 C4 C5 C10 -70.9(3) . . . . ?
C23 C4 C5 C6 -60.5(3) . . . . ?
C23 C4 C5 C10 167.8(2) . . . . ?
C26 C8 C9 C10 -73.1(2) . . . . ?
C26 C8 C9 C11 60.9(2) . . . . ?
C26 C8 C14 C13 -60.0(2) . . . . ?
C26 C8 C14 C15 63.8(2) . . . . ?
C26 C8 C14 C27 -177.19(17) . . . . ?
C27 C14 C15 C16 80.0(2) . . . . ?
C28 C17 C18 C13 -68.1(2) . . . . ?
C28 C17 C18 C19 166.00(19) . . . . ?
C28 C17 C22 C21 -167.3(2) . . . . ?
C29 C20 C21 C22 -175.4(2) . . . . ?
C29 C20 C30 O30 84.6(2) . . . . ?
C29 C20 C30 O31 -93.1(3) . . . . ?
C30 O30 C31 C32 -100.0(3) . . . . ?
C30 C20 C21 C22 67.6(3) . . . . ?
C31 O30 C30 O31 -1.7(4) . . . . ?
C31 O30 C30 C20 -179.4(2) . . . . ?
C32 N1 C33 C34 -179.8(3) . . . . ?
C32 N1 C36 C35 178.7(3) . . . . ?
C33 N1 C32 C31 -168.4(3) . . . . ?
C33 N1 C36 C35 55.7(4) . . . . ?
C34 O1 C35 C36 56.9(6) . . . . ?
C35 O1 C34 C33 -56.8(5) . . . . ?
C36 N1 C32 C31 70.6(3) . . . . ?
C36 N1 C33 C34 -56.2(4) . . . . ?

_cod_database_fobs_code 2108966
